data_4313734
loop_
_publ_author_name
'Berthold Hoge'
'Christoph Th\"osen'
'Tobias Herrmann'
'Ingo Pantenburg'

_publ_contact_author_address
;
        Institut f\"ur Anorganische Chemie
        Universit\"at zu K\"oln
        Greinstra\&se 6
        D-50939 K\"oln
        Germany
;
_publ_contact_author_email b.hoge@uni-koeln.de
_publ_contact_author_fax '+49 221 470 5196'
_publ_contact_author_name
;
        Dr. B Hoge
;
_publ_contact_author_phone '+49 221 470 3911'
_publ_section_title
;
 Stabilization of the P(CF~3~)~2~^-^ and P(C~6~F~5~)~2~^-^ Ions by
 Coordination to Pentacarbonyl Tungsten: Structures of
 [18-crown-6-K]P(CF~3~)~2~, [18-crown-6-K][W{P(CF~3~)~2~}(CO)~5~] and
 [18-crown-6-K][{W(CO)~5~}~2~{\m-P(C~6~F~5~)~2~}].THF
;
_journal_name_full 'Inorganic Chemistry'
_journal_page_first 3633
_journal_page_last 3641
_journal_paper_doi 10.1021/ic034165v
_journal_volume 42
_journal_year 2003
_chemical_formula_sum 'C19 H24 F6 K O11 P W'
_chemical_formula_weight 796.30
_chemical_name_systematic
;
 ?
;
_space_group_IT_number 2
_symmetry_cell_setting triclinic
_symmetry_space_group_name_Hall '-P 1'
_symmetry_space_group_name_H-M 'P -1'
_atom_sites_solution_hydrogens geom
_atom_sites_solution_primary direct
_atom_sites_solution_secondary difmap
_audit_creation_method SHELXL
_cell_angle_alpha 75.51(2)
_cell_angle_beta 70.581(14)
_cell_angle_gamma 88.301(15)
_cell_formula_units_Z 2
_cell_length_a 10.450(2)
_cell_length_b 11.398(2)
_cell_length_c 13.181(3)
_cell_measurement_temperature 170(2)
_cell_volume 1431.1(5)
_computing_structure_refinement 'SHELXL-93 (Sheldrick, 1993)'
_diffrn_ambient_temperature 170(2)
_diffrn_radiation_monochromator graphite
_diffrn_radiation_source 'fine-focus sealed tube'
_diffrn_radiation_type MoK\a
_diffrn_radiation_wavelength 0.71073
_diffrn_reflns_av_R_equivalents 0.0932
_diffrn_reflns_av_sigmaI/netI 0.1943
_diffrn_reflns_limit_h_max 14
_diffrn_reflns_limit_h_min -13
_diffrn_reflns_limit_k_max 15
_diffrn_reflns_limit_k_min -15
_diffrn_reflns_limit_l_max 18
_diffrn_reflns_limit_l_min -17
_diffrn_reflns_number 11971
_diffrn_reflns_theta_max 26.00
_diffrn_reflns_theta_min 1.69
_exptl_absorpt_coefficient_mu 4.327
_exptl_absorpt_correction_T_max 0.6868
_exptl_absorpt_correction_T_min 0.3899
_exptl_absorpt_correction_type numerical
_exptl_crystal_density_diffrn 1.848
_exptl_crystal_F_000 776
_refine_diff_density_max 0.827
_refine_diff_density_min -1.146
_refine_diff_density_rms 0.151
_refine_ls_extinction_coef 0.00009(10)
_refine_ls_extinction_expression Fc^*^=kFc[1+0.001xFc^2^\l^3^/sin(2\q)]^-1/4^
_refine_ls_extinction_method SHELXL
_refine_ls_goodness_of_fit_all 0.636
_refine_ls_goodness_of_fit_obs 0.678
_refine_ls_matrix_type full
_refine_ls_number_parameters 357
_refine_ls_number_reflns 5445
_refine_ls_number_restraints 0
_refine_ls_restrained_S_all 0.641
_refine_ls_restrained_S_obs 0.678
_refine_ls_R_factor_all 0.0978
_refine_ls_R_factor_obs 0.0396
_refine_ls_shift/esd_max 0.005
_refine_ls_shift/esd_mean 0.001
_refine_ls_structure_factor_coef Fsqd
_refine_ls_weighting_details w=1/[\s^2^(Fo^2^)]
_refine_ls_weighting_scheme calc
_refine_ls_wR_factor_all 0.0679
_refine_ls_wR_factor_obs 0.0528
_reflns_number_observed 3101
_reflns_number_total 5461
_reflns_observed_criterion >2sigma(I)
_cod_data_source_file ic034165vsi20030214_094442_3.cif
_cod_data_source_block wpcf3
_cod_depositor_comments
;
The following automatic conversions were performed:

'_refine_ls_weighting_scheme' value 'calc w=1/[\s^2^(Fo^2^)] ' was
changed to 'calc'. New tag '_refine_ls_weighting_details' was
created. The value of the new tag was set to 'w=1/[\s^2^(Fo^2^)]'.

Automatic conversion script
Id: cif_fix_values 3143 2015-03-26 13:38:13Z robertas 
;
_cod_database_code 4313734

loop_
_symmetry_equiv_pos_as_xyz
'x, y, z'
'-x, -y, -z'

loop_
_atom_site_aniso_label
_atom_site_aniso_U_11
_atom_site_aniso_U_22
_atom_site_aniso_U_33
_atom_site_aniso_U_23
_atom_site_aniso_U_13
_atom_site_aniso_U_12
W1 0.0288(2) 0.0276(2) 0.0236(2) -0.00064(13) 0 0
P1 0.034(2) 0.0407(14) 0.0293(13) -0.0100(11) -0.0088(11) -0.0029(11)
C110 0.061(7) 0.037(5) 0.029(5) -0.016(4) -0.023(5) 0.012(5)
F111 0.030(3) 0.057(3) 0.058(3) -0.019(3) -0.009(3) 0.006(3)
F112 0.065(4) 0.079(4) 0.051(3) -0.045(3) -0.024(3) 0.018(3)
F113 0.070(4) 0.047(3) 0.061(4) -0.013(3) -0.032(3) 0.022(3)
C210 0.025(5) 0.062(6) 0.032(5) -0.019(5) -0.010(4) 0.007(5)
F211 0.053(4) 0.052(3) 0.039(3) 0.000(3) -0.016(3) 0.007(3)
F212 0.047(4) 0.086(4) 0.049(3) -0.026(3) -0.018(3) 0.030(3)
F212 0.070(4) 0.087(4) 0.039(3) -0.027(3) -0.033(3) 0.019(3)
C1 0.044(6) 0.035(5) 0.027(5) 0.006(4) -0.007(4) -0.009(5)
O1 0.050(5) 0.037(4) 0.071(5) -0.006(3) -0.018(4) 0.014(3)
C2 0.040(6) 0.029(5) 0.029(5) -0.012(4) -0.015(5) 0.010(5)
O2 0.037(4) 0.038(4) 0.043(4) -0.013(3) 0.002(3) 0.000(3)
C3 0.053(7) 0.035(6) 0.032(6) -0.008(5) -0.018(5) -0.009(5)
O3 0.059(6) 0.070(5) 0.030(4) 0.004(4) 0.001(4) -0.037(4)
C4 0.037(6) 0.050(6) 0.020(5) -0.005(4) 0.001(4) -0.015(5)
O4 0.042(5) 0.045(4) 0.075(5) -0.013(4) -0.024(4) 0.010(3)
C5 0.028(6) 0.053(6) 0.026(5) -0.006(4) -0.001(4) 0.004(4)
O5 0.050(5) 0.075(5) 0.040(4) -0.028(4) -0.011(3) -0.014(4)
K1 0.032(2) 0.0314(13) 0.0280(14) -0.0102(11) -0.0112(12) 0.0027(12)
K2 0.032(2) 0.046(2) 0.0298(15) -0.0044(12) -0.0045(12) 0.0056(13)
O11 0.035(4) 0.031(3) 0.018(3) -0.006(2) -0.002(2) 0.009(3)
O12 0.040(4) 0.026(3) 0.033(3) -0.009(2) -0.013(3) 0.000(3)
O13 0.031(4) 0.046(4) 0.033(3) -0.012(3) -0.003(3) -0.005(3)
O14 0.028(4) 0.043(3) 0.030(3) -0.014(3) -0.008(3) 0.005(3)
O15 0.035(4) 0.040(3) 0.036(3) -0.010(3) -0.011(3) 0.004(3)
O16 0.042(4) 0.046(3) 0.039(3) -0.014(3) -0.014(3) 0.012(3)
C7 0.032(6) 0.045(5) 0.042(5) -0.007(4) 0.006(4) 0.003(4)
C8 0.056(7) 0.050(6) 0.026(5) -0.003(4) -0.003(4) 0.004(5)
C9 0.051(6) 0.048(6) 0.022(5) -0.002(4) -0.013(4) 0.005(5)
C10 0.038(6) 0.053(6) 0.034(5) -0.012(5) -0.017(5) 0.007(5)
C11 0.050(6) 0.030(5) 0.026(5) 0.005(4) -0.004(4) -0.010(4)
C12 0.055(7) 0.038(5) 0.027(5) -0.009(4) -0.017(4) 0.018(5)
C13 0.042(6) 0.044(5) 0.027(5) -0.014(4) -0.015(4) 0.023(5)
C14 0.035(6) 0.055(6) 0.038(5) -0.019(5) -0.014(4) 0.015(5)
C15 0.034(6) 0.047(5) 0.029(5) -0.014(4) -0.003(4) 0.005(4)
C16 0.032(5) 0.031(4) 0.038(5) -0.018(4) -0.010(4) 0.009(4)
C17 0.047(6) 0.025(4) 0.041(5) -0.007(4) -0.012(4) 0.010(4)
C18 0.036(6) 0.046(6) 0.038(5) -0.013(4) -0.018(4) 0.019(5)

loop_
_atom_site_label
_atom_site_type_symbol
_atom_site_fract_x
_atom_site_fract_y
_atom_site_fract_z
_atom_site_U_iso_or_equiv
_atom_site_thermal_displace_type
_atom_site_occupancy
_atom_site_calc_flag
_atom_site_refinement_flags
_atom_site_disorder_group
W1 W 0.82297(5) 0.72136(4) 0.66298(3) 0.02689(11) Uani 1 d . .
P1 P 0.8882(3) 0.8236(2) 0.7941(2) 0.0350(6) Uani 1 d . .
C110 C 0.7293(10) 0.8726(8) 0.8848(7) 0.039(2) Uani 1 d . .
F111 F 0.6195(5) 0.7929(5) 0.9316(4) 0.0491(13) Uani 1 d . .
F112 F 0.7429(6) 0.9068(5) 0.9713(4) 0.059(2) Uani 1 d . .
F113 F 0.6867(6) 0.9717(5) 0.8249(5) 0.057(2) Uani 1 d . .
C210 C 0.9134(9) 0.7011(8) 0.9059(7) 0.038(2) Uani 1 d . .
F211 F 0.8165(5) 0.6091(4) 0.9596(4) 0.0502(14) Uani 1 d . .
F212 F 1.0288(5) 0.6456(5) 0.8661(4) 0.059(2) Uani 1 d . .
F212 F 0.9309(6) 0.7401(5) 0.9907(4) 0.059(2) Uani 1 d . .
C1 C 0.9629(10) 0.5927(8) 0.6734(7) 0.039(2) Uani 1 d . .
O1 O 1.0433(7) 0.5224(6) 0.6716(6) 0.055(2) Uani 1 d . .
C2 C 0.9726(10) 0.8293(8) 0.5353(7) 0.031(2) Uani 1 d . .
O2 O 1.0577(6) 0.8900(5) 0.4624(5) 0.043(2) Uani 1 d . .
C3 C 0.6763(11) 0.6149(9) 0.7976(8) 0.039(3) Uani 1 d . .
O3 O 0.5940(8) 0.5537(7) 0.8713(6) 0.059(2) Uani 1 d . .
C4 C 0.6947(10) 0.8504(9) 0.6366(7) 0.039(2) Uani 1 d . .
O4 O 0.6209(7) 0.9236(6) 0.6133(6) 0.053(2) Uani 1 d . .
C5 C 0.7710(9) 0.6455(8) 0.5649(7) 0.038(2) Uani 1 d . .
O5 O 0.7373(7) 0.5967(6) 0.5077(5) 0.053(2) Uani 1 d . .
K1 K 1.5000 0.5000 0.5000 0.0299(6) Uani 1 d S .
K2 K 1.0000 1.0000 1.0000 0.0383(7) Uani 1 d S .
O11 O 1.5684(5) 0.5139(4) 0.2743(4) 0.0304(13) Uani 1 d . .
O12 O 1.6574(5) 0.3259(4) 0.4128(4) 0.0325(13) Uani 1 d . .
O13 O 0.7637(6) 1.0661(5) 1.1531(4) 0.0382(14) Uani 1 d . .
O14 O 1.4589(5) 0.7140(5) 0.3538(4) 0.0332(14) Uani 1 d . .
O15 O 1.1628(6) 0.8213(5) 1.0735(5) 0.0375(14) Uani 1 d . .
O16 O 0.8975(6) 0.8517(5) 1.2142(5) 0.042(2) Uani 1 d . .
C7 C 0.7015(9) 0.9678(8) 1.2464(7) 0.045(2) Uani 1 d . .
H7A H 0.6575(9) 0.9097(8) 1.2241(7) 0.042(5) Uiso 1 calc R .
H7B H 0.6325(9) 0.9974(8) 1.3028(7) 0.042(5) Uiso 1 calc R .
C8 C 0.8046(9) 0.9070(8) 1.2935(7) 0.048(3) Uani 1 d . .
H8A H 0.8535(9) 0.9661(8) 1.3107(7) 0.042(5) Uiso 1 calc R .
H8B H 0.7599(9) 0.8457(8) 1.3618(7) 0.042(5) Uiso 1 calc R .
C9 C 1.0882(9) 0.7306(8) 1.1703(6) 0.042(2) Uani 1 d . .
H9A H 1.1505(9) 0.6820(8) 1.2013(6) 0.042(5) Uiso 1 calc R .
H9B H 1.0346(9) 0.6775(8) 1.1508(6) 0.042(5) Uiso 1 calc R .
C10 C 0.9970(9) 0.7897(9) 1.2541(7) 0.040(2) Uani 1 d . .
H10A H 0.9530(9) 0.7287(9) 1.3227(7) 0.042(5) Uiso 1 calc R .
H10B H 1.0503(9) 0.8466(9) 1.2700(7) 0.042(5) Uiso 1 calc R .
C11 C 1.5785(9) 0.6323(7) 0.2021(6) 0.039(2) Uani 1 d . .
H11A H 1.5818(9) 0.6263(7) 0.1291(6) 0.042(5) Uiso 1 calc R .
H11B H 1.6610(9) 0.6763(7) 0.1938(6) 0.042(5) Uiso 1 calc R .
C12 C 1.4578(9) 0.6975(8) 0.2512(6) 0.039(2) Uani 1 d . .
H12A H 1.4589(9) 0.7758(8) 0.2004(6) 0.042(5) Uiso 1 calc R .
H12B H 1.3756(9) 0.6510(8) 0.2629(6) 0.042(5) Uiso 1 calc R .
C13 C 1.2558(9) 0.7701(7) 0.9922(6) 0.037(2) Uani 1 d . .
H13A H 1.2073(9) 0.7171(7) 0.9683(6) 0.042(5) Uiso 1 calc R .
H13B H 1.3192(9) 0.7230(7) 1.0230(6) 0.042(5) Uiso 1 calc R .
C14 C 0.6696(9) 1.1273(8) 1.1042(7) 0.041(2) Uani 1 d . .
H14A H 0.5993(9) 1.1583(8) 1.1587(7) 0.042(5) Uiso 1 calc R .
H14B H 0.6267(9) 1.0713(8) 1.0789(7) 0.042(5) Uiso 1 calc R .
C15 C 1.6762(8) 0.4422(7) 0.2309(7) 0.038(2) Uani 1 d . .
H15A H 1.7621(8) 0.4793(7) 0.2238(7) 0.042(5) Uiso 1 calc R .
H15B H 1.6792(8) 0.4376(7) 0.1576(7) 0.042(5) Uiso 1 calc R .
C16 C 1.6546(9) 0.3172(7) 0.3074(6) 0.033(2) Uani 1 d . .
H16A H 1.5677(9) 0.2806(7) 0.3161(6) 0.042(5) Uiso 1 calc R .
H16B H 1.7255(9) 0.2665(7) 0.2765(6) 0.042(5) Uiso 1 calc R .
C17 C 1.6472(9) 0.2096(7) 0.4881(7) 0.039(2) Uani 1 d . .
H17A H 1.7188(9) 0.1603(7) 0.4558(7) 0.042(5) Uiso 1 calc R .
H17B H 1.5602(9) 0.1681(7) 0.5045(7) 0.042(5) Uiso 1 calc R .
C18 C 1.3396(9) 0.7702(8) 0.4073(7) 0.039(2) Uani 1 d . .
H18A H 1.2592(9) 0.7182(8) 0.4252(7) 0.042(5) Uiso 1 calc R .
H18B H 1.3312(9) 0.8470(8) 0.3584(7) 0.042(5) Uiso 1 calc R .

loop_
_atom_type_symbol
_atom_type_description
_atom_type_scat_dispersion_real
_atom_type_scat_dispersion_imag
_atom_type_scat_source
C C 0.0033 0.0016 'International Tables Vol C Tables 4.2.6.8 and 6.1.1.4'
H H 0.0000 0.0000 'International Tables Vol C Tables 4.2.6.8 and 6.1.1.4'
F F 0.0171 0.0103 'International Tables Vol C Tables 4.2.6.8 and 6.1.1.4'
K K 0.2009 0.2494 'International Tables Vol C Tables 4.2.6.8 and 6.1.1.4'
O O 0.0106 0.0060 'International Tables Vol C Tables 4.2.6.8 and 6.1.1.4'
P P 0.1023 0.0942 'International Tables Vol C Tables 4.2.6.8 and 6.1.1.4'
W W -0.8490 6.8722 'International Tables Vol C Tables 4.2.6.8 and 6.1.1.4'

loop_
_geom_angle_atom_site_label_1
_geom_angle_atom_site_label_2
_geom_angle_atom_site_label_3
_geom_angle
_geom_angle_site_symmetry_1
_geom_angle_site_symmetry_3
_geom_angle_publ_flag
C5 W1 C4 87.7(4) . . no
C5 W1 C2 92.9(4) . . no
C4 W1 C2 87.7(3) . . no
C5 W1 C3 90.1(4) . . no
C4 W1 C3 93.1(4) . . no
C2 W1 C3 176.9(4) . . no
C5 W1 C1 88.9(4) . . no
C4 W1 C1 174.4(4) . . no
C2 W1 C1 87.9(3) . . no
C3 W1 C1 91.4(4) . . no
C5 W1 P1 179.1(3) . . no
C4 W1 P1 91.5(3) . . no
C2 W1 P1 87.5(2) . . no
C3 W1 P1 89.5(3) . . no
C1 W1 P1 91.9(3) . . no
C210 P1 C110 95.1(4) . . no
C210 P1 W1 107.0(3) . . no
C110 P1 W1 107.5(3) . . no
F112 C110 F111 103.9(7) . . no
F112 C110 F113 105.4(6) . . no
F111 C110 F113 104.6(7) . . no
F112 C110 P1 114.4(7) . . no
F111 C110 P1 117.9(5) . . no
F113 C110 P1 109.6(6) . . no
C110 F112 K2 129.5(6) . . no
F212 C210 F211 104.6(7) . . no
F212 C210 F212 104.2(7) . . no
F211 C210 F212 103.3(7) . . no
F212 C210 P1 110.3(6) . . no
F211 C210 P1 118.8(6) . . no
F212 C210 P1 114.1(6) . . no
C210 F212 K2 129.9(5) . . no
O1 C1 W1 175.4(8) . . no
O2 C2 W1 179.5(7) . . no
O3 C3 W1 178.4(8) . . no
O4 C4 W1 174.7(8) . . no
O5 C5 W1 178.1(8) . . no
C5 O5 K1 138.6(6) . 1_455 no
O12 K1 O12 179.999(2) . 2_866 no
O12 K1 O11 119.40(14) . 2_866 no
O12 K1 O11 60.60(14) 2_866 2_866 no
O12 K1 O11 60.60(14) . . no
O12 K1 O11 119.40(14) 2_866 . no
O11 K1 O11 179.999(2) 2_866 . no
O12 K1 O5 93.1(2) . 2_766 no
O12 K1 O5 86.9(2) 2_866 2_766 no
O11 K1 O5 101.7(2) 2_866 2_766 no
O11 K1 O5 78.3(2) . 2_766 no
O12 K1 O5 86.9(2) . 1_655 no
O12 K1 O5 93.1(2) 2_866 1_655 no
O11 K1 O5 78.3(2) 2_866 1_655 no
O11 K1 O5 101.7(2) . 1_655 no
O5 K1 O5 180.0 2_766 1_655 no
O12 K1 O14 119.26(14) . . no
O12 K1 O14 60.74(14) 2_866 . no
O11 K1 O14 120.04(13) 2_866 . no
O11 K1 O14 59.96(13) . . no
O5 K1 O14 86.5(2) 2_766 . no
O5 K1 O14 93.5(2) 1_655 . no
O12 K1 O14 60.74(14) . 2_866 no
O12 K1 O14 119.26(14) 2_866 2_866 no
O11 K1 O14 59.96(13) 2_866 2_866 no
O11 K1 O14 120.04(13) . 2_866 no
O5 K1 O14 93.5(2) 2_766 2_866 no
O5 K1 O14 86.5(2) 1_655 2_866 no
O14 K1 O14 180.000(2) . 2_866 no
O16 K2 O16 179.999(2) . 2_777 no
O16 K2 O15 61.3(2) . . no
O16 K2 O15 118.7(2) 2_777 . no
O16 K2 O15 118.7(2) . 2_777 no
O16 K2 O15 61.3(2) 2_777 2_777 no
O15 K2 O15 180.000(1) . 2_777 no
O16 K2 O13 118.9(2) . 2_777 no
O16 K2 O13 61.1(2) 2_777 2_777 no
O15 K2 O13 59.1(2) . 2_777 no
O15 K2 O13 120.9(2) 2_777 2_777 no
O16 K2 O13 61.1(2) . . no
O16 K2 O13 118.9(2) 2_777 . no
O15 K2 O13 120.9(2) . . no
O15 K2 O13 59.1(2) 2_777 . no
O13 K2 O13 179.999(1) 2_777 . no
O16 K2 F112 95.3(2) . 2_777 no
O16 K2 F112 84.7(2) 2_777 2_777 no
O15 K2 F112 63.9(2) . 2_777 no
O15 K2 F112 116.1(2) 2_777 2_777 no
O13 K2 F112 70.08(14) 2_777 2_777 no
O13 K2 F112 109.92(14) . 2_777 no
O16 K2 F112 84.7(2) . . no
O16 K2 F112 95.3(2) 2_777 . no
O15 K2 F112 116.1(2) . . no
O15 K2 F112 63.9(2) 2_777 . no
O13 K2 F112 109.92(14) 2_777 . no
O13 K2 F112 70.08(14) . . no
F112 K2 F112 179.999(1) 2_777 . no
O16 K2 F212 70.42(15) . . no
O16 K2 F212 109.58(15) 2_777 . no
O15 K2 F212 65.50(15) . . no
O15 K2 F212 114.50(15) 2_777 . no
O13 K2 F212 74.2(2) 2_777 . no
O13 K2 F212 105.8(2) . . no
F112 K2 F212 127.91(13) 2_777 . no
F112 K2 F212 52.09(13) . . no
O16 K2 F212 109.58(15) . 2_777 no
O16 K2 F212 70.42(15) 2_777 2_777 no
O15 K2 F212 114.50(15) . 2_777 no
O15 K2 F212 65.50(15) 2_777 2_777 no
O13 K2 F212 105.8(2) 2_777 2_777 no
O13 K2 F212 74.2(2) . 2_777 no
F112 K2 F212 52.09(13) 2_777 2_777 no
F112 K2 F212 127.91(13) . 2_777 no
F212 K2 F212 180.000(1) . 2_777 no
C15 O11 C11 112.4(6) . . no
C15 O11 K1 115.5(4) . . no
C11 O11 K1 116.6(4) . . no
C17 O12 C16 112.1(5) . . no
C17 O12 K1 115.9(4) . . no
C16 O12 K1 115.7(4) . . no
C7 O13 C14 112.8(7) . . no
C7 O13 K2 112.3(4) . . no
C14 O13 K2 114.5(4) . . no
C12 O14 C18 111.6(6) . . no
C12 O14 K1 113.9(4) . . no
C18 O14 K1 111.1(4) . . no
C13 O15 C9 111.9(6) . . no
C13 O15 K2 117.3(4) . . no
C9 O15 K2 113.2(5) . . no
C10 O16 C8 112.5(6) . . no
C10 O16 K2 114.2(5) . . no
C8 O16 K2 114.9(4) . . no
O13 C7 C8 110.4(7) . . no
O16 C8 C7 109.3(7) . . no
O15 C9 C10 109.5(7) . . no
O16 C10 C9 110.5(7) . . no
O11 C11 C12 108.4(7) . . no
O14 C12 C11 109.8(7) . . no
O15 C13 C14 107.5(6) . 2_777 no
O13 C14 C13 108.8(7) . 2_777 no
O11 C15 C16 109.5(6) . . no
O12 C16 C15 108.6(6) . . no
O12 C17 C18 107.4(6) . 2_866 no
O14 C18 C17 108.0(7) . 2_866 no

loop_
_geom_bond_atom_site_label_1
_geom_bond_atom_site_label_2
_geom_bond_distance
_geom_bond_site_symmetry_2
_geom_bond_publ_flag
W1 C5 1.942(9) . no
W1 C4 2.005(10) . no
W1 C2 2.030(10) . no
W1 C3 2.048(11) . no
W1 C1 2.053(10) . no
W1 P1 2.579(2) . no
P1 C210 1.844(9) . no
P1 C110 1.860(9) . no
C110 F112 1.344(9) . no
C110 F111 1.354(10) . no
C110 F113 1.362(9) . no
F112 K2 3.088(6) . no
C210 F212 1.353(8) . no
C210 F211 1.356(10) . no
C210 F212 1.367(9) . no
F212 K2 3.112(6) . no
C1 O1 1.143(10) . no
C2 O2 1.153(10) . no
C3 O3 1.145(11) . no
C4 O4 1.173(10) . no
C5 O5 1.182(10) . no
O5 K1 2.786(7) 1_455 no
K1 O12 2.767(4) . no
K1 O12 2.767(4) 2_866 no
K1 O11 2.783(5) 2_866 no
K1 O11 2.783(5) . no
K1 O5 2.786(7) 2_766 no
K1 O5 2.786(7) 1_655 no
K1 O14 2.826(5) . no
K1 O14 2.826(5) 2_866 no
K2 O16 2.772(6) . no
K2 O16 2.772(6) 2_777 no
K2 O15 2.808(5) . no
K2 O15 2.808(5) 2_777 no
K2 O13 2.842(5) 2_777 no
K2 O13 2.842(5) . no
K2 F112 3.088(6) 2_777 no
K2 F212 3.112(6) 2_777 no
O11 C15 1.419(8) . no
O11 C11 1.427(9) . no
O12 C17 1.427(9) . no
O12 C16 1.427(9) . no
O13 C7 1.419(9) . no
O13 C14 1.422(9) . no
O14 C12 1.415(9) . no
O14 C18 1.434(8) . no
O15 C13 1.421(8) . no
O15 C9 1.425(9) . no
O16 C10 1.411(9) . no
O16 C8 1.433(8) . no
C7 C8 1.487(11) . no
C9 C10 1.489(10) . no
C11 C12 1.484(10) . no
C13 C14 1.497(12) 2_777 no
C14 C13 1.497(12) 2_777 no
C15 C16 1.500(11) . no
C17 C18 1.503(11) 2_866 no
C18 C17 1.502(11) 2_866 no
